data_2230567
loop_
_publ_author_name
'Dong, Gui-Ying'
'Liu, Tong-Fei'
'He, Cui-Hong'
'Deng, Xiao-Chen'
'Shi, Xiao-Ge'

_publ_section_title
;
 Bis(2-propyl-1<i>H</i>-imidazol-3-ium)
 bis(pyridine-2,6-dicarboxylato-\k^3^<i>O</i>^2^,<i>N</i>,<i>O</i>^6^)cadmate(II)
;
_journal_coeditor_code AA2014
_journal_issue 7
_journal_name_full 'Acta Crystallographica Section E'
_journal_page_first m1007
_journal_paper_doi 10.1107/S1600536811024792
_journal_volume 67
_journal_year 2011
_chemical_formula_iupac '(C6 H11 N2)2 [Cd (C7 H3 N O4)2]'
_chemical_formula_moiety '2(C6 H11 N2 +), C14 H6 Cd N2 O8 2-'
_chemical_formula_sum 'C26 H28 Cd N6 O8'
_chemical_formula_weight 664.95
_chemical_name_systematic
;
Bis(2-propyl-1<i>H</i>-imidazol-3-ium)
bis(pyridine-2,6-dicarboxylato-\k^3^<i>O</i>^2^,<i>N</i>,<i>O</i>^6^)cadmate(II)
;
_space_group_IT_number 15
_symmetry_cell_setting monoclinic
_symmetry_space_group_name_Hall '-C 2yc'
_symmetry_space_group_name_H-M 'C 1 2/c 1'
_atom_sites_solution_hydrogens geom
_atom_sites_solution_primary direct
_atom_sites_solution_secondary difmap
_audit_creation_method SHELXL-97
_cell_angle_alpha 90.00
_cell_angle_beta 109.90(3)
_cell_angle_gamma 90.00
_cell_formula_units_Z 4
_cell_length_a 19.928(4)
_cell_length_b 9.5038(19)
_cell_length_c 15.073(3)
_cell_measurement_reflns_used 5638
_cell_measurement_temperature 295(2)
_cell_measurement_theta_max 4.56
_cell_measurement_theta_min 22.38
_cell_volume 2684.2(11)
_computing_cell_refinement 'SAINT (Bruker, 1998)'
_computing_data_collection 'SMART (Bruker, 1998)'
_computing_data_reduction 'SAINT (Bruker, 1998)'
_computing_molecular_graphics 'SHELXTL (Sheldrick, 2008)'
_computing_publication_material 'SHELXTL (Sheldrick, 2008)'
_computing_structure_refinement 'SHELXL97 (Sheldrick, 2008)'
_computing_structure_solution 'SHELXS97 (Sheldrick, 2008)'
_diffrn_ambient_temperature 295(2)
_diffrn_measured_fraction_theta_full 0.997
_diffrn_measured_fraction_theta_max 0.997
_diffrn_measurement_device_type 'Bruker SMART CCD area-detector'
_diffrn_measurement_method '\f and \w'
_diffrn_radiation_monochromator graphite
_diffrn_radiation_source 'fine--focus sealed tube'
_diffrn_radiation_type MoK\a
_diffrn_radiation_wavelength 0.71073
_diffrn_reflns_av_R_equivalents 0.0339
_diffrn_reflns_av_sigmaI/netI 0.0244
_diffrn_reflns_limit_h_max 23
_diffrn_reflns_limit_h_min -23
_diffrn_reflns_limit_k_max 11
_diffrn_reflns_limit_k_min -11
_diffrn_reflns_limit_l_max 17
_diffrn_reflns_limit_l_min -17
_diffrn_reflns_number 11223
_diffrn_reflns_theta_full 25.02
_diffrn_reflns_theta_max 25.02
_diffrn_reflns_theta_min 3.45
_diffrn_standards_number 0
_exptl_absorpt_coefficient_mu 0.875
_exptl_absorpt_correction_T_max 0.8084
_exptl_absorpt_correction_T_min 0.7958
_exptl_absorpt_correction_type multi-scan
_exptl_absorpt_process_details '(<i>SADABS</i>; Sheldrick, 1996)'
_exptl_crystal_colour colourless
_exptl_crystal_density_diffrn 1.645
_exptl_crystal_density_method 'not measured'
_exptl_crystal_description prism
_exptl_crystal_F_000 1352
_exptl_crystal_size_max 0.22
_exptl_crystal_size_mid 0.12
_exptl_crystal_size_min 0.08
_refine_diff_density_max 0.261
_refine_diff_density_min -0.458
_refine_ls_extinction_method none
_refine_ls_goodness_of_fit_ref 1.188
_refine_ls_hydrogen_treatment constr
_refine_ls_matrix_type full
_refine_ls_number_parameters 186
_refine_ls_number_reflns 2364
_refine_ls_number_restraints 0
_refine_ls_restrained_S_all 1.188
_refine_ls_R_factor_all 0.0352
_refine_ls_R_factor_gt 0.0314
_refine_ls_shift/su_max 0.000
_refine_ls_shift/su_mean 0.000
_refine_ls_structure_factor_coef Fsqd
_refine_ls_weighting_details 'calc w=1/[\s^2^(Fo^2^)+(0.0218P)^2^+4.3339P] where P=(Fo^2^+2Fc^2^)/3'
_refine_ls_weighting_scheme calc
_refine_ls_wR_factor_gt 0.0640
_refine_ls_wR_factor_ref 0.0651
_reflns_number_gt 2238
_reflns_number_total 2364
_reflns_threshold_expression I>2\s(I)
_cod_data_source_file aa2014.cif
_cod_data_source_block I
_cod_original_sg_symbol_H-M 'C 2/c'
_cod_database_code 2230567
_cod_database_fobs_code 2230567

loop_
_symmetry_equiv_pos_as_xyz
'x, y, z'
'-x, y, -z+1/2'
'x+1/2, y+1/2, z'
'-x+1/2, y+1/2, -z+1/2'
'-x, -y, -z'
'x, -y, z-1/2'
'-x+1/2, -y+1/2, -z'
'x+1/2, -y+1/2, z-1/2'

loop_
_atom_site_type_symbol
_atom_site_label
_atom_site_fract_x
_atom_site_fract_y
_atom_site_fract_z
_atom_site_U_iso_or_equiv
_atom_site_adp_type
_atom_site_calc_flag
_atom_site_refinement_flags
_atom_site_occupancy
_atom_site_symmetry_multiplicity
_atom_site_disorder_assembly
_atom_site_disorder_group
Cd Cd1 0.0000 0.07339(3) 0.2500 0.03025(11) Uani d S 1 2 . .
O O1 0.09384(11) -0.0821(2) 0.31049(13) 0.0428(5) Uani d . 1 1 . .
C C7 0.13072(14) -0.0697(3) 0.39623(19) 0.0301(6) Uani d . 1 1 . .
N N1 0.04450(10) 0.0993(2) 0.40666(14) 0.0221(5) Uani d . 1 1 . .
O O3 -0.06932(10) 0.2362(2) 0.29862(13) 0.0400(5) Uani d . 1 1 . .
O O2 0.18879(10) -0.1286(2) 0.43686(14) 0.0413(5) Uani d . 1 1 . .
O O4 -0.07871(12) 0.3529(3) 0.42064(15) 0.0513(6) Uani d . 1 1 . .
C C6 -0.05008(14) 0.2656(3) 0.3843(2) 0.0309(6) Uani d . 1 1 . .
C C5 0.10172(13) 0.0254(3) 0.45517(17) 0.0228(5) Uani d . 1 1 . .
C C1 0.01417(13) 0.1878(3) 0.44944(18) 0.0243(6) Uani d . 1 1 . .
C C4 0.13092(14) 0.0374(3) 0.55192(18) 0.0298(6) Uani d . 1 1 . .
H H4A 0.1713 -0.0139 0.5856 0.036 Uiso calc R 1 1 . .
C C3 0.09920(15) 0.1269(3) 0.59761(18) 0.0349(7) Uani d . 1 1 . .
H H3A 0.1173 0.1349 0.6630 0.042 Uiso calc R 1 1 . .
C C2 0.04064(14) 0.2043(3) 0.54622(18) 0.0321(6) Uani d . 1 1 . .
H H2A 0.0193 0.2667 0.5760 0.039 Uiso calc R 1 1 . .
N N3 0.33043(12) 0.0315(2) 0.29967(17) 0.0340(6) Uani d . 1 1 . .
H H3B 0.3571 -0.0311 0.3360 0.041 Uiso calc R 1 1 . .
C C9 0.24342(15) 0.1779(3) 0.2381(2) 0.0357(7) Uani d . 1 1 . .
H H9A 0.2019 0.2307 0.2254 0.043 Uiso calc R 1 1 . .
N N2 0.29048(11) 0.1827(2) 0.18995(16) 0.0313(5) Uani d . 1 1 . .
H H2B 0.2866 0.2357 0.1422 0.038 Uiso calc R 1 1 . .
C C10 0.26839(15) 0.0829(3) 0.3068(2) 0.0379(7) Uani d . 1 1 . .
H H10A 0.2476 0.0569 0.3511 0.045 Uiso calc R 1 1 . .
C C8 0.34294(14) 0.0927(3) 0.2285(2) 0.0316(6) Uani d . 1 1 . .
C C11 0.40311(17) 0.0637(4) 0.1952(3) 0.0531(9) Uani d . 1 1 . .
H H11A 0.4345 -0.0051 0.2365 0.064 Uiso calc R 1 1 . .
H H11B 0.4303 0.1495 0.1986 0.064 Uiso calc R 1 1 . .
C C12 0.3781(3) 0.0082(5) 0.0936(3) 0.0786(14) Uani d . 1 1 . .
H H12A 0.3508 0.0811 0.0517 0.094 Uiso calc R 1 1 . .
H H12B 0.4196 -0.0118 0.0760 0.094 Uiso calc R 1 1 . .
C C13 0.3335(2) -0.1215(5) 0.0797(3) 0.0729(13) Uani d . 1 1 . .
H H13A 0.3195 -0.1505 0.0149 0.109 Uiso calc R 1 1 . .
H H13B 0.2917 -0.1021 0.0956 0.109 Uiso calc R 1 1 . .
H H13C 0.3605 -0.1951 0.1195 0.109 Uiso calc R 1 1 . .

loop_
_atom_site_aniso_label
_atom_site_aniso_U_11
_atom_site_aniso_U_22
_atom_site_aniso_U_33
_atom_site_aniso_U_12
_atom_site_aniso_U_13
_atom_site_aniso_U_23
Cd1 0.03459(18) 0.03409(18) 0.01739(15) 0.000 0.00275(11) 0.000
O1 0.0528(13) 0.0463(12) 0.0258(11) 0.0206(11) 0.0090(9) -0.0040(9)
C7 0.0329(15) 0.0278(14) 0.0306(15) 0.0010(13) 0.0123(12) 0.0042(12)
N1 0.0216(11) 0.0243(12) 0.0198(11) -0.0003(9) 0.0062(9) 0.0008(9)
O3 0.0346(11) 0.0486(13) 0.0298(11) 0.0154(10) 0.0019(9) 0.0016(9)
O2 0.0328(11) 0.0433(12) 0.0431(12) 0.0159(10) 0.0071(9) -0.0023(10)
O4 0.0512(14) 0.0585(15) 0.0436(13) 0.0309(12) 0.0154(11) -0.0012(11)
C6 0.0260(14) 0.0309(15) 0.0352(16) 0.0036(12) 0.0095(12) 0.0034(13)
C5 0.0215(13) 0.0229(13) 0.0233(13) -0.0009(10) 0.0066(10) 0.0028(10)
C1 0.0243(13) 0.0244(13) 0.0255(13) 0.0000(11) 0.0101(11) -0.0002(11)
C4 0.0261(14) 0.0337(16) 0.0245(14) 0.0010(12) 0.0021(11) 0.0051(12)
C3 0.0371(16) 0.0478(18) 0.0173(13) -0.0029(14) 0.0062(12) -0.0017(12)
C2 0.0349(16) 0.0370(17) 0.0268(14) -0.0008(13) 0.0136(12) -0.0059(12)
N3 0.0331(13) 0.0281(13) 0.0395(14) 0.0027(10) 0.0107(11) 0.0019(11)
C9 0.0265(14) 0.0336(16) 0.0462(18) 0.0023(12) 0.0112(13) -0.0047(14)
N2 0.0296(12) 0.0268(12) 0.0373(13) -0.0007(10) 0.0114(10) 0.0020(10)
C10 0.0362(16) 0.0394(17) 0.0421(17) -0.0022(14) 0.0186(13) -0.0046(15)
C8 0.0252(14) 0.0254(15) 0.0439(17) -0.0039(12) 0.0115(12) -0.0034(13)
C11 0.0419(18) 0.0431(19) 0.087(3) 0.0057(16) 0.0383(19) 0.0133(19)
C12 0.111(4) 0.076(3) 0.081(3) 0.046(3) 0.075(3) 0.034(2)
C13 0.092(3) 0.076(3) 0.048(2) 0.037(3) 0.021(2) -0.006(2)

loop_
_atom_type_symbol
_atom_type_description
_atom_type_scat_dispersion_real
_atom_type_scat_dispersion_imag
_atom_type_scat_source
C C 0.0033 0.0016 'International Tables Vol C Tables 4.2.6.8 and 6.1.1.4'
Cd Cd -0.8075 1.2024 'International Tables Vol C Tables 4.2.6.8 and 6.1.1.4'
O O 0.0106 0.0060 'International Tables Vol C Tables 4.2.6.8 and 6.1.1.4'
N N 0.0061 0.0033 'International Tables Vol C Tables 4.2.6.8 and 6.1.1.4'
H H 0.0000 0.0000 'International Tables Vol C Tables 4.2.6.8 and 6.1.1.4'

loop_
_geom_angle_atom_site_label_1
_geom_angle_atom_site_label_2
_geom_angle_atom_site_label_3
_geom_angle_site_symmetry_1
_geom_angle_site_symmetry_3
_geom_angle
_geom_angle_publ_flag
N1 Cd1 N1 . 2 167.37(11) ?
N1 Cd1 O1 . . 71.16(7) ?
N1 Cd1 O1 2 . 117.61(7) ?
N1 Cd1 O1 . 2 117.61(7) ?
N1 Cd1 O1 2 2 71.16(7) ?
O1 Cd1 O1 . 2 100.59(11) ?
N1 Cd1 O3 . 2 101.12(7) ?
N1 Cd1 O3 2 2 70.27(7) ?
O1 Cd1 O3 . 2 93.52(8) ?
O1 Cd1 O3 2 2 141.21(7) ?
N1 Cd1 O3 . . 70.27(7) ?
N1 Cd1 O3 2 . 101.12(7) ?
O1 Cd1 O3 . . 141.21(7) ?
O1 Cd1 O3 2 . 93.52(8) ?
O3 Cd1 O3 2 . 97.69(11) ?
C7 O1 Cd1 . . 117.19(17) ?
O2 C7 O1 . . 125.8(3) ?
O2 C7 C5 . . 117.2(2) ?
O1 C7 C5 . . 117.0(2) ?
C1 N1 C5 . . 121.1(2) ?
C1 N1 Cd1 . . 120.09(16) ?
C5 N1 Cd1 . . 118.80(16) ?
C6 O3 Cd1 . . 117.65(17) ?
O4 C6 O3 . . 125.7(3) ?
O4 C6 C1 . . 117.2(2) ?
O3 C6 C1 . . 117.1(2) ?
N1 C5 C4 . . 120.9(2) ?
N1 C5 C7 . . 114.9(2) ?
C4 C5 C7 . . 124.2(2) ?
N1 C1 C2 . . 120.9(2) ?
N1 C1 C6 . . 114.8(2) ?
C2 C1 C6 . . 124.3(2) ?
C3 C4 C5 . . 118.7(2) ?
C3 C4 H4A . . 120.7 ?
C5 C4 H4A . . 120.7 ?
C4 C3 C2 . . 119.7(2) ?
C4 C3 H3A . . 120.2 ?
C2 C3 H3A . . 120.2 ?
C3 C2 C1 . . 118.7(3) ?
C3 C2 H2A . . 120.6 ?
C1 C2 H2A . . 120.6 ?
C8 N3 C10 . . 109.5(2) ?
C8 N3 H3B . . 125.3 ?
C10 N3 H3B . . 125.3 ?
C10 C9 N2 . . 107.0(3) ?
C10 C9 H9A . . 126.5 ?
N2 C9 H9A . . 126.5 ?
C8 N2 C9 . . 109.1(2) ?
C8 N2 H2B . . 125.5 ?
C9 N2 H2B . . 125.5 ?
C9 C10 N3 . . 106.7(3) ?
C9 C10 H10A . . 126.6 ?
N3 C10 H10A . . 126.6 ?
N3 C8 N2 . . 107.7(2) ?
N3 C8 C11 . . 126.6(3) ?
N2 C8 C11 . . 125.7(3) ?
C8 C11 C12 . . 112.3(3) ?
C8 C11 H11A . . 109.2 ?
C12 C11 H11A . . 109.2 ?
C8 C11 H11B . . 109.2 ?
C12 C11 H11B . . 109.2 ?
H11A C11 H11B . . 107.9 ?
C13 C12 C11 . . 113.6(3) ?
C13 C12 H12A . . 108.9 ?
C11 C12 H12A . . 108.9 ?
C13 C12 H12B . . 108.9 ?
C11 C12 H12B . . 108.9 ?
H12A C12 H12B . . 107.7 ?
C12 C13 H13A . . 109.5 ?
C12 C13 H13B . . 109.5 ?
H13A C13 H13B . . 109.5 ?
C12 C13 H13C . . 109.5 ?
H13A C13 H13C . . 109.5 ?
H13B C13 H13C . . 109.5 ?

loop_
_geom_bond_atom_site_label_1
_geom_bond_atom_site_label_2
_geom_bond_site_symmetry_2
_geom_bond_distance
_geom_bond_publ_flag
Cd1 N1 . 2.235(2) ?
Cd1 N1 2 2.235(2) ?
Cd1 O1 . 2.313(2) ?
Cd1 O1 2 2.313(2) ?
Cd1 O3 2 2.351(2) ?
Cd1 O3 . 2.351(2) ?
O1 C7 . 1.256(3) ?
C7 O2 . 1.243(3) ?
C7 C5 . 1.513(4) ?
N1 C1 . 1.324(3) ?
N1 C5 . 1.326(3) ?
O3 C6 . 1.247(3) ?
O4 C6 . 1.236(3) ?
C6 C1 . 1.515(4) ?
C5 C4 . 1.379(4) ?
C1 C2 . 1.381(4) ?
C4 C3 . 1.376(4) ?
C4 H4A . 0.9300 ?
C3 C2 . 1.374(4) ?
C3 H3A . 0.9300 ?
C2 H2A . 0.9300 ?
N3 C8 . 1.316(4) ?
N3 C10 . 1.368(4) ?
N3 H3B . 0.8600 ?
C9 C10 . 1.336(4) ?
C9 N2 . 1.368(4) ?
C9 H9A . 0.9300 ?
N2 C8 . 1.323(3) ?
N2 H2B . 0.8600 ?
C10 H10A . 0.9300 ?
C8 C11 . 1.475(4) ?
C11 C12 . 1.534(6) ?
C11 H11A . 0.9700 ?
C11 H11B . 0.9700 ?
C12 C13 . 1.492(6) ?
C12 H12A . 0.9700 ?
C12 H12B . 0.9700 ?
C13 H13A . 0.9600 ?
C13 H13B . 0.9600 ?
C13 H13C . 0.9600 ?

loop_
_geom_hbond_atom_site_label_D
_geom_hbond_atom_site_label_H
_geom_hbond_atom_site_label_A
_geom_hbond_site_symmetry_A
_geom_hbond_distance_DH
_geom_hbond_distance_HA
_geom_hbond_distance_DA
_geom_hbond_angle_DHA
N2 H2B O2 4_555 0.86 1.93 2.753(3) 160
N3 H3B O4 3_545 0.86 1.84 2.690(3) 173
